data_7111467
loop_
_publ_author_name
'Paraschiv, Carmen'
'Ferlay, Sylvie'
'Hosseini, Mir Wais'
'Bulach, V&#xFFFD;ronique'
'Planeix, Jean-Marc'

_publ_section_title
;
 Molecular tectonics: design of luminescent H-bonded molecular networks
;
_journal_issue 20
_journal_name_full 'Chemical Communications'
_journal_page_first 2270
_journal_page_last 2271
_journal_paper_doi 10.1039/b410459p
_journal_year 2004
_chemical_formula_moiety 'C14 H20 N4, 2(C2 Au N2)'
_chemical_formula_sum 'C18 H20 Au2 N8'
_chemical_formula_weight 742.35
_chemical_name_systematic
;
?
;
_space_group_IT_number 2
_symmetry_cell_setting triclinic
_symmetry_space_group_name_Hall '-P 1'
_symmetry_space_group_name_H-M 'P -1'
_atom_sites_solution_hydrogens geom
_atom_sites_solution_primary direct
_atom_sites_solution_secondary difmap
_audit_creation_method SHELXL-97
_cell_angle_alpha 87.514(2)
_cell_angle_beta 85.612(2)
_cell_angle_gamma 67.274(2)
_cell_formula_units_Z 1
_cell_length_a 6.7502(2)
_cell_length_b 7.3697(2)
_cell_length_c 11.2137(4)
_cell_measurement_reflns_used 5331
_cell_measurement_temperature 173(2)
_cell_measurement_theta_max 28.82
_cell_measurement_theta_min 3.00
_cell_volume 512.97(3)
_computing_cell_refinement 'Bruker SMART'
_computing_data_collection 'Bruker SMART'
_computing_data_reduction 'Bruker SAINT'
_computing_molecular_graphics 'Bruker SHELXTL'
_computing_publication_material 'Bruker SHELXTL'
_computing_structure_refinement 'SHELXL-97 (Sheldrick, 1997)'
_computing_structure_solution 'SHELXS-97 (Sheldrick, 1990)'
_diffrn_ambient_temperature 173(2)
_diffrn_measured_fraction_theta_full 0.979
_diffrn_measured_fraction_theta_max 0.979
_diffrn_measurement_device_type 'CCD area detector'
_diffrn_measurement_method 'phi and omega scans'
_diffrn_radiation_monochromator graphite
_diffrn_radiation_source 'fine-focus sealed tube'
_diffrn_radiation_type MoK\a
_diffrn_radiation_wavelength 0.71073
_diffrn_reflns_av_R_equivalents 0.0428
_diffrn_reflns_av_sigmaI/netI 0.0296
_diffrn_reflns_limit_h_max 9
_diffrn_reflns_limit_h_min -9
_diffrn_reflns_limit_k_max 10
_diffrn_reflns_limit_k_min -10
_diffrn_reflns_limit_l_max 15
_diffrn_reflns_limit_l_min -15
_diffrn_reflns_number 20948
_diffrn_reflns_theta_full 30.51
_diffrn_reflns_theta_max 30.51
_diffrn_reflns_theta_min 3.00
_exptl_absorpt_coefficient_mu 14.304
_exptl_absorpt_correction_T_max 0.488
_exptl_absorpt_correction_T_min 0.0445
_exptl_absorpt_correction_type multi-scan
_exptl_absorpt_process_details sadabs
_exptl_crystal_colour colorless
_exptl_crystal_density_diffrn 2.403
_exptl_crystal_density_meas 2.403
_exptl_crystal_density_method 'not measured'
_exptl_crystal_description prism
_exptl_crystal_F_000 342
_exptl_crystal_size_max 0.25
_exptl_crystal_size_mid 0.20
_exptl_crystal_size_min 0.05
_refine_diff_density_max 1.743
_refine_diff_density_min -1.400
_refine_diff_density_rms 0.147
_refine_ls_extinction_method none
_refine_ls_goodness_of_fit_ref 1.096
_refine_ls_hydrogen_treatment mixed
_refine_ls_matrix_type full
_refine_ls_number_parameters 127
_refine_ls_number_reflns 3062
_refine_ls_number_restraints 0
_refine_ls_restrained_S_all 1.096
_refine_ls_R_factor_all 0.0256
_refine_ls_R_factor_gt 0.0219
_refine_ls_shift/su_max 0.001
_refine_ls_shift/su_mean 0.000
_refine_ls_structure_factor_coef Fsqd
_refine_ls_weighting_details 'calc w=1/[\s^2^(Fo^2^)+(0.0296P)^2^+0.0000P] where P=(Fo^2^+2Fc^2^)/3'
_refine_ls_weighting_scheme calc
_refine_ls_wR_factor_gt 0.0530
_refine_ls_wR_factor_ref 0.0543
_reflns_number_gt 2794
_reflns_number_total 3062
_reflns_threshold_expression >2sigma(I)
_cod_data_source_file b410459psup1.cif
_cod_data_source_block vero105_c
_cod_depositor_comments
;
The following automatic conversions were performed:

'_symmetry_cell_setting' value 'Triclinic' changed to 'triclinic'
according to /home/saulius/struct/CIF-dictionaries/cif_core.dic
dictionary named 'cif_core.dic' version 2.4.2 from 2011-04-26.

Automatic conversion script
Id: cif_fix_values 1891 2012-01-12 08:04:46Z andrius 
;
_cod_original_sg_symbol_H-M P-1
_cod_database_code 7111467

loop_
_symmetry_equiv_pos_as_xyz
'x, y, z'
'-x, -y, -z'

loop_
_atom_site_label
_atom_site_type_symbol
_atom_site_fract_x
_atom_site_fract_y
_atom_site_fract_z
_atom_site_U_iso_or_equiv
_atom_site_adp_type
_atom_site_occupancy
_atom_site_symmetry_multiplicity
_atom_site_calc_flag
_atom_site_refinement_flags
Au1 Au 0.248350(18) 0.039514(14) 0.887975(9) 0.03013(5) Uani 1 1 d .
N1 N 0.3584(5) -0.1470(4) 0.6334(3) 0.0361(6) Uani 1 1 d .
N2 N 0.0968(6) 0.2741(5) 1.1269(3) 0.0460(8) Uani 1 1 d .
N3 N 0.6907(4) 0.5428(4) 0.2347(2) 0.0266(5) Uani 1 1 d .
H10 H 0.8254 0.4776 0.2091 0.032 Uiso 1 1 calc R
N4 N 0.4579(4) 0.7282(4) 0.3845(2) 0.0277(5) Uani 1 1 d .
H11 H 0.4371 0.7667 0.4593 0.033 Uiso 1 1 calc R
C1 C 0.3225(6) -0.0836(5) 0.7281(3) 0.0307(6) Uani 1 1 d .
C2 C 0.1575(6) 0.1821(5) 1.0419(3) 0.0347(7) Uani 1 1 d .
C3 C 1.1582(5) 0.3104(4) 0.4962(3) 0.0246(6) Uani 1 1 d .
H3 H 1.2662 0.1811 0.4939 0.030 Uiso 1 1 calc R
C4 C 0.9909(5) 0.3631(4) 0.4213(3) 0.0257(6) Uani 1 1 d .
H4 H 0.9841 0.2700 0.3674 0.031 Uiso 1 1 calc R
C5 C 0.8314(5) 0.5533(4) 0.4249(2) 0.0222(5) Uani 1 1 d .
C6 C 0.6524(5) 0.6097(4) 0.3444(2) 0.0238(5) Uani 1 1 d .
C7 C 0.5211(5) 0.5707(5) 0.1523(3) 0.0327(7) Uani 1 1 d .
H7A H 0.5519 0.4465 0.1101 0.039 Uiso 1 1 calc R
H7B H 0.5187 0.6732 0.0917 0.039 Uiso 1 1 calc R
C8 C 0.3032(6) 0.6323(5) 0.2217(3) 0.0380(8) Uani 1 1 d .
H8A H 0.2928 0.5181 0.2675 0.046 Uiso 1 1 calc R
H8B H 0.1872 0.6780 0.1652 0.046 Uiso 1 1 calc R
C9 C 0.2751(5) 0.7975(5) 0.3074(3) 0.0339(7) Uani 1 1 d .
H9A H 0.2719 0.9165 0.2616 0.041 Uiso 1 1 calc R
H9B H 0.1380 0.8313 0.3567 0.041 Uiso 1 1 calc R

loop_
_atom_site_aniso_label
_atom_site_aniso_U_11
_atom_site_aniso_U_22
_atom_site_aniso_U_33
_atom_site_aniso_U_23
_atom_site_aniso_U_13
_atom_site_aniso_U_12
Au1 0.03128(9) 0.02996(7) 0.02691(7) -0.00389(4) -0.00067(5) -0.00917(6)
N1 0.0368(17) 0.0368(14) 0.0338(14) -0.0047(11) -0.0003(12) -0.0130(13)
N2 0.046(2) 0.0537(18) 0.0325(15) -0.0087(13) 0.0013(14) -0.0129(16)
N3 0.0270(13) 0.0337(12) 0.0192(10) -0.0015(9) -0.0063(10) -0.0107(10)
N4 0.0215(13) 0.0337(12) 0.0240(11) -0.0021(9) -0.0052(10) -0.0055(10)
C1 0.0286(17) 0.0299(14) 0.0321(15) -0.0014(11) -0.0014(13) -0.0098(13)
C2 0.0327(19) 0.0409(17) 0.0265(15) -0.0041(12) 0.0005(13) -0.0097(14)
C3 0.0240(15) 0.0243(12) 0.0243(13) -0.0027(9) -0.0056(11) -0.0070(11)
C4 0.0261(16) 0.0249(12) 0.0260(13) -0.0044(10) -0.0061(11) -0.0082(11)
C5 0.0213(14) 0.0272(12) 0.0188(11) -0.0017(9) -0.0033(10) -0.0096(11)
C6 0.0256(15) 0.0251(12) 0.0225(12) 0.0011(9) -0.0053(11) -0.0110(11)
C7 0.0364(19) 0.0387(15) 0.0244(13) -0.0008(11) -0.0135(13) -0.0139(14)
C8 0.0334(19) 0.0434(18) 0.0403(18) 0.0041(14) -0.0179(15) -0.0157(15)
C9 0.0212(16) 0.0466(18) 0.0270(15) 0.0077(13) -0.0091(12) -0.0049(13)

loop_
_atom_type_symbol
_atom_type_description
_atom_type_scat_dispersion_real
_atom_type_scat_dispersion_imag
_atom_type_scat_source
C C 0.0033 0.0016 'International Tables Vol C Tables 4.2.6.8 and 6.1.1.4'
H H 0.0000 0.0000 'International Tables Vol C Tables 4.2.6.8 and 6.1.1.4'
N N 0.0061 0.0033 'International Tables Vol C Tables 4.2.6.8 and 6.1.1.4'
Au Au -2.0133 8.8022 'International Tables Vol C Tables 4.2.6.8 and 6.1.1.4'

loop_
_geom_angle_atom_site_label_1
_geom_angle_atom_site_label_2
_geom_angle_atom_site_label_3
_geom_angle
_geom_angle_site_symmetry_1
_geom_angle_site_symmetry_3
C1 Au1 C2 175.38(11) . .
C6 N3 C7 123.7(3) . .
C6 N3 H10 118.1 . .
C7 N3 H10 118.1 . .
C6 N4 C9 121.7(3) . .
C6 N4 H11 119.2 . .
C9 N4 H11 119.2 . .
N1 C1 Au1 176.8(3) . .
N2 C2 Au1 175.8(3) . .
C4 C3 C5 120.0(3) . 2_766
C4 C3 H3 120.0 . .
C5 C3 H3 120.0 2_766 .
C3 C4 C5 120.0(2) . .
C3 C4 H4 120.0 . .
C5 C4 H4 120.0 . .
C3 C5 C4 119.9(3) 2_766 .
C3 C5 C6 120.1(3) 2_766 .
C4 C5 C6 120.0(2) . .
N3 C6 N4 121.6(3) . .
N3 C6 C5 119.4(3) . .
N4 C6 C5 118.9(3) . .
N3 C7 C8 110.0(2) . .
N3 C7 H7A 109.7 . .
C8 C7 H7A 109.7 . .
N3 C7 H7B 109.7 . .
C8 C7 H7B 109.7 . .
H7A C7 H7B 108.2 . .
C7 C8 C9 110.0(3) . .
C7 C8 H8A 109.7 . .
C9 C8 H8A 109.7 . .
C7 C8 H8B 109.7 . .
C9 C8 H8B 109.7 . .
H8A C8 H8B 108.2 . .
N4 C9 C8 108.0(3) . .
N4 C9 H9A 110.1 . .
C8 C9 H9A 110.1 . .
N4 C9 H9B 110.1 . .
C8 C9 H9B 110.1 . .
H9A C9 H9B 108.4 . .

loop_
_geom_bond_atom_site_label_1
_geom_bond_atom_site_label_2
_geom_bond_distance
_geom_bond_site_symmetry_2
Au1 C1 1.986(3) .
Au1 C2 1.989(3) .
N1 C1 1.149(4) .
N2 C2 1.148(5) .
N3 C6 1.314(3) .
N3 C7 1.473(4) .
N3 H10 0.8800 .
N4 C6 1.322(4) .
N4 C9 1.473(4) .
N4 H11 0.8800 .
C3 C4 1.382(4) .
C3 C5 1.392(4) 2_766
C3 H3 0.9500 .
C4 C5 1.399(4) .
C4 H4 0.9500 .
C5 C3 1.392(4) 2_766
C5 C6 1.481(4) .
C7 C8 1.521(5) .
C7 H7A 0.9900 .
C7 H7B 0.9900 .
C8 C9 1.529(5) .
C8 H8A 0.9900 .
C8 H8B 0.9900 .
C9 H9A 0.9900 .
C9 H9B 0.9900 .
